data_7046732
loop_
_publ_author_name
'Hollingsworth, Thilini S.'
'Hollingsworth, Ryan L.'
'Lord, Richard L.'
'Groysman, Stanislav'

_publ_section_title
;
 Cooperative bimetallic reactivity of a heterodinuclear molybdenum-copper
 model of Mo-Cu CODH.
;
_journal_issue 30
_journal_name_full 'Dalton transactions (Cambridge, England : 2003)'
_journal_page_first 10017
_journal_page_last 10024
_journal_paper_doi 10.1039/c8dt02323a
_journal_volume 47
_journal_year 2018
_chemical_formula_moiety 'C36 H40 Mo N3 O6, 2(C H2 Cl2), C8 H20 N'
_chemical_formula_sum 'C46 H64 Cl4 Mo N4 O6'
_chemical_formula_weight 1006.79
_space_group_crystal_system monoclinic
_space_group_IT_number 14
_space_group_name_Hall '-P 2ybc'
_space_group_name_H-M_alt 'P 1 21/c 1'
_symmetry_Int_Tables_number 14
_symmetry_space_group_name_Hall '-P 2ybc'
_symmetry_space_group_name_H-M 'P 1 21/c 1'
_audit_creation_date 2018-06-18
_audit_creation_method
;
Olex2 1.2
(compiled 2015.01.26 svn.r3150 for OlexSys, GUI svn.r4998)
;
_audit_update_record
;
2018-06-18 deposited with the CCDC.
2018-06-19 downloaded from the CCDC.
;
_cell_angle_alpha 90
_cell_angle_beta 90.121(2)
_cell_angle_gamma 90
_cell_formula_units_Z 4
_cell_length_a 16.1435(6)
_cell_length_b 18.7693(7)
_cell_length_c 15.6833(6)
_cell_measurement_reflns_used 10562
_cell_measurement_temperature 100
_cell_measurement_theta_max 27.23
_cell_measurement_theta_min 1.26
_cell_volume 4752.1(3)
_computing_molecular_graphics 'Olex2 (Dolomanov et al., 2009)'
_computing_publication_material 'Olex2 (Dolomanov et al., 2009)'
_computing_structure_refinement 'olex2.refine (Bourhis et al., 2015)'
_diffrn_ambient_temperature 100
_diffrn_measured_fraction_theta_full 0.9937
_diffrn_measured_fraction_theta_max 0.9937
_diffrn_measurement_device_type 'Bruker Apex2'
_diffrn_radiation_type 'Mo K\a'
_diffrn_radiation_wavelength 0.71073
_diffrn_reflns_av_R_equivalents 0.1133
_diffrn_reflns_av_unetI/netI 0.1269
_diffrn_reflns_limit_h_max 20
_diffrn_reflns_limit_h_min -20
_diffrn_reflns_limit_k_max 19
_diffrn_reflns_limit_k_min -24
_diffrn_reflns_limit_l_max 19
_diffrn_reflns_limit_l_min -20
_diffrn_reflns_number 87788
_diffrn_reflns_theta_full 27.2335
_diffrn_reflns_theta_max 27.23
_diffrn_reflns_theta_min 1.26
_exptl_absorpt_coefficient_mu 0.552
_exptl_crystal_colour yellow
_exptl_crystal_colour_primary yellow
_exptl_crystal_density_diffrn 1.4071
_exptl_crystal_description plate
_exptl_crystal_F_000 2100.2445
_exptl_crystal_size_max 0.15
_exptl_crystal_size_mid 0.1
_exptl_crystal_size_min 0.05
_refine_diff_density_max 0.9982
_refine_diff_density_min -1.4880
_refine_diff_density_rms 0.2184
_refine_ls_d_res_high 0.7766
_refine_ls_d_res_low 16.1435
_refine_ls_goodness_of_fit_ref 0.8886
_refine_ls_hydrogen_treatment mixed
_refine_ls_matrix_type full
_refine_ls_number_constraints 95
_refine_ls_number_parameters 567
_refine_ls_number_reflns 10562
_refine_ls_number_restraints 1
_refine_ls_restrained_S_all 0.8886
_refine_ls_R_factor_all 0.0996
_refine_ls_R_factor_gt 0.0422
_refine_ls_shift/su_max 0.0021
_refine_ls_shift/su_mean 0.0001
_refine_ls_structure_factor_coef Fsqd
_refine_ls_weighting_details 'w=1/[\s^2^(Fo^2^)+(0.0317P)^2^] where P=(Fo^2^+2Fc^2^)/3'
_refine_ls_weighting_scheme calc
_refine_ls_wR_factor_gt 0.0765
_refine_ls_wR_factor_ref 0.0872
_reflns_Friedel_coverage 0.0
_reflns_limit_h_max 20
_reflns_limit_h_min -20
_reflns_limit_k_max 24
_reflns_limit_k_min 0
_reflns_limit_l_max 20
_reflns_limit_l_min 0
_reflns_number_gt 6093
_reflns_number_total 10562
_reflns_threshold_expression I>=2u(I)
_cod_data_source_file c8dt02323a2.cif
_cod_data_source_block sg789final
_cod_depositor_comments 'Adding full bibliography for 7046730--7046732.cif.'
_cod_database_code 7046732
_olex2_refinement_description
;
1. Fixed Uiso
 At 1.2 times of:
  All C(H) groups, All C(H,H) groups, All N(H) groups
 At 1.5 times of:
  All C(H,H,H) groups
2. Restrained distances
 N2-H2
 0.84 with sigma of 0.01
3. Rigid bond restraints
 All non-hydrogen atoms
 with sigma for 1-2 distances of 0.01 and sigma for 1-3 distances of 0.01
4. Uiso/Uaniso restraints and constraints
All non-hydrogen atoms have similar U: within 1.7A with sigma of 0.04 and sigma
for terminal atoms of 0.08
5.a Ternary CH refined with riding coordinates:
 C3(H3)
5.b Secondary CH2 refined with riding coordinates:
 C1(H1a,H1b), C30(H30a,H30b), C39(H39a,H39b), C41(H41a,H41b), C43(H43a,H43b),
 C46(H46a,H46b), C47(H47a,H47b)
5.c Aromatic/amide H refined with riding coordinates:
 C5(H5), C6(H6), C7(H7), C8(H8), C10(H10), C16(H16), C20(H20), C26(H26),
 C34(H34), C35(H35), C36(H36)
5.d Idealised Me refined as rotating group:
 C13(H13a,H13b,H13c), C14(H14a,H14b,H14c), C15(H15a,H15b,H15c), C23(H23a,H23b,
 H23c), C24(H24a,H24b,H24c), C25(H25a,H25b,H25c), C37(H37a,H37b,H37c), C38(H38a,
 H38b,H38c), C40(H40a,H40b,H40c), C44(H44a,H44b,H44c), C45(H45a,H45b,H45c),
 C48(H48a,H48b,H48c)
;
_olex2_submission_special_instructions 'No special instructions were received'

loop_
_space_group_symop_id
_space_group_symop_operation_xyz
1 x,y,z
2 -x,y+1/2,-z+1/2
3 -x,-y,-z
4 x,-y-1/2,z-1/2

loop_
_atom_site_label
_atom_site_type_symbol
_atom_site_fract_x
_atom_site_fract_y
_atom_site_fract_z
_atom_site_U_iso_or_equiv
_atom_site_adp_type
_atom_site_occupancy
_atom_site_refinement_flags_posn
_atom_site_refinement_flags_adp
Mo1 Mo 0.489262(16) 0.091868(13) 0.258503(18) 0.01295(8) Uani 1.000000 . U
Cl1 Cl 0.21243(5) 0.00767(5) 0.24687(6) 0.0311(2) Uani 1.000000 . U
Cl2 Cl 0.21368(6) 0.07676(5) 0.08081(6) 0.0429(3) Uani 1.000000 . U
Cl3 Cl 0.73595(6) 0.85089(5) 0.61115(6) 0.0372(3) Uani 1.000000 . U
Cl4 Cl 0.69596(6) 0.71162(5) 0.54260(7) 0.0407(3) Uani 1.000000 . U
C1 C 0.2384(2) 0.08608(18) 0.1891(2) 0.0304(9) Uani 1.000000 . U
H1a H 0.2079(2) 0.12717(18) 0.2131(2) 0.0364(11) Uiso 1.000000 R .
H1b H 0.2984(2) 0.09568(18) 0.1952(2) 0.0364(11) Uiso 1.000000 R .
O2 O 0.41171(12) 0.03625(10) 0.22503(14) 0.0180(5) Uani 1.000000 . U
O3 O 0.58696(12) 0.03390(10) 0.24851(12) 0.0129(5) Uani 1.000000 . U
C3 C 0.63329(18) 0.02042(15) 0.17395(19) 0.0121(7) Uani 1.000000 . U
H3 H 0.64024(18) -0.03221(15) 0.16706(19) 0.0146(8) Uiso 1.000000 R .
C4 C 0.58929(18) 0.04990(15) 0.0962(2) 0.0122(7) Uani 1.000000 . U
C5 C 0.61367(19) 0.03486(15) 0.0137(2) 0.0159(7) Uani 1.000000 . U
H5 H 0.65848(19) 0.00326(15) 0.0032(2) 0.0191(9) Uiso 1.000000 R .
C6 C 0.57209(19) 0.06632(15) -0.0530(2) 0.0176(8) Uani 1.000000 . U
H6 H 0.58726(19) 0.05641(15) -0.1103(2) 0.0211(9) Uiso 1.000000 R .
C7 C 0.50724(19) 0.11305(16) -0.0351(2) 0.0193(8) Uani 1.000000 . U
H7 H 0.47803(19) 0.13621(16) -0.0798(2) 0.0232(9) Uiso 1.000000 R .
C8 C 0.48652(19) 0.12486(16) 0.0485(2) 0.0167(8) Uani 1.000000 . U
H8 H 0.44220(19) 0.15648(16) 0.0609(2) 0.0200(9) Uiso 1.000000 R .
N3 N 0.52672(14) 0.09327(13) 0.11363(15) 0.0134(6) Uani 1.000000 . U
N2 N 0.71307(15) 0.05317(13) 0.17576(18) 0.0136(6) Uani 1.000000 D U
H2 H 0.7139(18) 0.0967(6) 0.1679(19) 0.0163(7) Uiso 1.000000 DR .
C9 C 0.77820(18) 0.02992(15) 0.22671(19) 0.0114(7) Uani 1.000000 . U
C10 C 0.79253(18) -0.04117(15) 0.24789(19) 0.0131(7) Uani 1.000000 . U
H10 H 0.75296(18) -0.07618(15) 0.23186(19) 0.0157(8) Uiso 1.000000 R .
C11 C 0.86353(17) -0.06215(15) 0.29203(19) 0.0107(7) Uani 1.000000 . U
C12 C 0.87594(18) -0.14048(15) 0.3180(2) 0.0142(7) Uani 1.000000 . U
C13 C 0.8448(2) -0.19006(16) 0.2470(2) 0.0234(8) Uani 1.000000 . U
H13a H 0.7861(4) -0.1805(7) 0.2359(9) 0.0352(13) Uiso 1.000000 GR .
H13b H 0.8768(8) -0.1816(7) 0.1949(4) 0.0352(13) Uiso 1.000000 GR .
H13c H 0.8517(11) -0.23975(16) 0.2649(5) 0.0352(13) Uiso 1.000000 GR .
C14 C 0.96624(19) -0.15808(16) 0.3370(2) 0.0241(8) Uani 1.000000 . U
H14a H 1.0004(2) -0.1457(9) 0.2875(5) 0.0361(13) Uiso 1.000000 GR .
H14b H 0.9848(4) -0.1307(8) 0.3867(8) 0.0361(13) Uiso 1.000000 GR .
H14c H 0.9716(3) -0.2091(2) 0.3489(12) 0.0361(13) Uiso 1.000000 GR .
C15 C 0.8247(2) -0.15415(17) 0.3983(2) 0.0274(9) Uani 1.000000 . U
H15a H 0.8473(8) -0.1261(8) 0.4457(4) 0.0411(13) Uiso 1.000000 GR .
H15b H 0.7671(3) -0.1402(10) 0.3880(5) 0.0411(13) Uiso 1.000000 GR .
H15c H 0.8270(10) -0.2049(2) 0.4128(7) 0.0411(13) Uiso 1.000000 GR .
C16 C 0.92091(18) -0.00980(15) 0.31508(19) 0.0113(7) Uani 1.000000 . U
H16 H 0.97031(18) -0.02334(15) 0.34384(19) 0.0135(8) Uiso 1.000000 R .
C17 C 0.90701(18) 0.06239(15) 0.29657(19) 0.0110(7) Uani 1.000000 . U
C18 C 0.96996(18) 0.12090(15) 0.3135(2) 0.0128(7) Uani 1.000000 . U
C19 C 0.92241(18) 0.19019(15) 0.33213(19) 0.0119(7) Uani 1.000000 . U
C20 C 0.95194(18) 0.24466(15) 0.38432(19) 0.0134(7) Uani 1.000000 . U
H20 H 1.00336(18) 0.23856(15) 0.41297(19) 0.0161(9) Uiso 1.000000 R .
C21 C 0.90830(18) 0.30743(15) 0.39552(19) 0.0128(7) Uani 1.000000 . U
C22 C 0.94265(18) 0.36920(15) 0.4492(2) 0.0136(7) Uani 1.000000 . U
C23 C 0.9632(2) 0.43202(16) 0.3911(2) 0.0221(8) Uani 1.000000 . U
H23a H 0.9836(11) 0.4719(4) 0.4256(2) 0.0331(12) Uiso 1.000000 GR .
H23b H 1.0059(9) 0.4178(3) 0.3502(8) 0.0331(12) Uiso 1.000000 GR .
H23c H 0.9132(3) 0.4467(7) 0.3602(9) 0.0331(12) Uiso 1.000000 GR .
C24 C 1.02169(19) 0.34852(17) 0.4972(2) 0.0227(8) Uani 1.000000 . U
H24a H 1.0654(4) 0.3370(9) 0.4562(2) 0.0341(12) Uiso 1.000000 GR .
H24b H 1.0396(6) 0.3884(4) 0.5330(9) 0.0341(12) Uiso 1.000000 GR .
H24c H 1.0107(4) 0.3069(6) 0.5332(9) 0.0341(12) Uiso 1.000000 GR .
C25 C 0.87768(19) 0.39243(17) 0.5153(2) 0.0231(8) Uani 1.000000 . U
H25a H 0.8655(9) 0.3525(3) 0.5535(8) 0.0346(12) Uiso 1.000000 GR .
H25b H 0.8994(5) 0.4325(7) 0.5487(8) 0.0346(12) Uiso 1.000000 GR .
H25c H 0.8269(4) 0.4071(9) 0.4859(2) 0.0346(12) Uiso 1.000000 GR .
C26 C 0.83191(18) 0.31495(15) 0.35472(19) 0.0130(7) Uani 1.000000 . U
H26 H 0.80161(18) 0.35788(15) 0.36224(19) 0.0155(8) Uiso 1.000000 R .
C27 C 0.79857(18) 0.26150(15) 0.30324(19) 0.0106(7) Uani 1.000000 . U
C28 C 0.84773(18) 0.20076(15) 0.29141(19) 0.0111(7) Uani 1.000000 . U
O6 O 0.81453(12) 0.14993(10) 0.23645(12) 0.0119(5) Uani 1.000000 . U
C29 C 0.83549(18) 0.07940(14) 0.25471(18) 0.0105(7) Uani 1.000000 . U
N1 N 0.72248(16) 0.26601(13) 0.26301(17) 0.0116(6) Uani 1.000000 . U
H1 H 0.7027(18) 0.2281(15) 0.2507(19) 0.0139(7) Uiso 1.000000 R .
C30 C 0.66160(18) 0.31727(15) 0.2937(2) 0.0141(7) Uani 1.000000 . U
H30a H 0.65565(18) 0.31169(15) 0.3561(2) 0.0169(9) Uiso 1.000000 R .
H30b H 0.68235(18) 0.36603(15) 0.2826(2) 0.0169(9) Uiso 1.000000 R .
C31 C 0.57792(18) 0.30909(15) 0.25268(19) 0.0111(7) Uani 1.000000 . U
C32 C 0.53830(19) 0.24318(15) 0.24546(19) 0.0124(7) Uani 1.000000 . U
O5 O 0.57386(12) 0.17994(10) 0.26211(13) 0.0117(5) Uani 1.000000 . U
C33 C 0.45495(18) 0.24032(15) 0.2193(2) 0.0137(7) Uani 1.000000 . U
O4 O 0.42018(12) 0.17381(10) 0.22126(13) 0.0149(5) Uani 1.000000 . U
C34 C 0.41201(19) 0.30018(16) 0.1954(2) 0.0165(7) Uani 1.000000 . U
H34 H 0.35631(19) 0.29689(16) 0.1762(2) 0.0198(9) Uiso 1.000000 R .
C35 C 0.45180(19) 0.36579(15) 0.2001(2) 0.0157(7) Uani 1.000000 . U
H35 H 0.42346(19) 0.40794(15) 0.1835(2) 0.0189(9) Uiso 1.000000 R .
C36 C 0.53229(18) 0.36953(16) 0.22874(19) 0.0155(7) Uani 1.000000 . U
H36 H 0.55806(18) 0.41493(16) 0.23249(19) 0.0186(9) Uiso 1.000000 R .
C37 C 1.03040(18) 0.10216(15) 0.3852(2) 0.0194(8) Uani 1.000000 . U
H37a H 0.9996(2) 0.0949(9) 0.4383(3) 0.0291(12) Uiso 1.000000 GR .
H37b H 1.0603(8) 0.0584(5) 0.3705(5) 0.0291(12) Uiso 1.000000 GR .
H37c H 1.0701(7) 0.1412(4) 0.3928(8) 0.0291(12) Uiso 1.000000 GR .
C38 C 1.01893(19) 0.13142(16) 0.2300(2) 0.0202(8) Uani 1.000000 . U
H38a H 1.0463(9) 0.0867(3) 0.2145(6) 0.0303(12) Uiso 1.000000 GR .
H38b H 0.9808(2) 0.1456(9) 0.1843(3) 0.0303(12) Uiso 1.000000 GR .
H38c H 1.0607(8) 0.1687(7) 0.2382(4) 0.0303(12) Uiso 1.000000 GR .
O1 O 0.48175(12) 0.09083(11) 0.36725(13) 0.0176(5) Uani 1.000000 . U
C39 C 0.6569(2) 0.79004(19) 0.5874(3) 0.0449(12) Uani 1.000000 . U
H39a H 0.6265(2) 0.77831(19) 0.6403(3) 0.0539(14) Uiso 1.000000 R .
H39b H 0.6173(2) 0.81223(19) 0.5471(3) 0.0539(14) Uiso 1.000000 R .
C40 C 0.83201(19) 0.47101(17) 0.0209(2) 0.0221(8) Uani 1.000000 . U
H40a H 0.7997(3) 0.5096(6) 0.0466(10) 0.0332(12) Uiso 1.000000 GR .
H40b H 0.8561(9) 0.4414(3) 0.0660(7) 0.0332(12) Uiso 1.000000 GR .
H40c H 0.8765(7) 0.4913(8) -0.0139(3) 0.0332(12) Uiso 1.000000 GR .
C41 C 0.77606(18) 0.42584(16) -0.0348(2) 0.0173(8) Uani 1.000000 . U
H41a H 0.75552(18) 0.45554(16) -0.0825(2) 0.0208(9) Uiso 1.000000 R .
H41b H 0.80929(18) 0.38668(16) -0.0595(2) 0.0208(9) Uiso 1.000000 R .
N4 N 0.70285(15) 0.39410(12) 0.01068(16) 0.0147(6) Uani 1.000000 . U
C43 C 0.73039(19) 0.34903(16) 0.0853(2) 0.0173(8) Uani 1.000000 . U
H43a H 0.75765(19) 0.38031(16) 0.1277(2) 0.0208(9) Uiso 1.000000 R .
H43b H 0.68072(19) 0.32827(16) 0.1126(2) 0.0208(9) Uiso 1.000000 R .
C44 C 0.7891(2) 0.28937(17) 0.0628(2) 0.0276(9) Uani 1.000000 . U
H44a H 0.7632(5) 0.2583(6) 0.0201(10) 0.0414(13) Uiso 1.000000 GR .
H44b H 0.8403(5) 0.30941(18) 0.0395(12) 0.0414(13) Uiso 1.000000 GR .
H44c H 0.8019(10) 0.2616(7) 0.1141(3) 0.0414(13) Uiso 1.000000 GR .
C45 C 0.5878(2) 0.30364(17) -0.0185(2) 0.0267(9) Uani 1.000000 . U
H45a H 0.6110(2) 0.2677(7) 0.0200(10) 0.0400(13) Uiso 1.000000 GR .
H45b H 0.5492(7) 0.3340(2) 0.0130(11) 0.0400(13) Uiso 1.000000 GR .
H45c H 0.5584(8) 0.2799(8) -0.0653(2) 0.0400(13) Uiso 1.000000 GR .
C46 C 0.6569(2) 0.34866(16) -0.0543(2) 0.0174(8) Uani 1.000000 . U
H46a H 0.6335(2) 0.38045(16) -0.0986(2) 0.0208(9) Uiso 1.000000 R .
H46b H 0.6973(2) 0.31684(16) -0.0826(2) 0.0208(9) Uiso 1.000000 R .
C47 C 0.64610(19) 0.45230(16) 0.0451(2) 0.0164(7) Uani 1.000000 . U
H47a H 0.59545(19) 0.42955(16) 0.0679(2) 0.0197(9) Uiso 1.000000 R .
H47b H 0.67449(19) 0.47612(16) 0.0933(2) 0.0197(9) Uiso 1.000000 R .
C48 C 0.6205(2) 0.50860(16) -0.0189(2) 0.0205(8) Uani 1.000000 . U
H48a H 0.6695(3) 0.5353(7) -0.0372(9) 0.0307(12) Uiso 1.000000 GR .
H48b H 0.5947(10) 0.48567(17) -0.0684(5) 0.0307(12) Uiso 1.000000 GR .
H48c H 0.5808(9) 0.5412(6) 0.0076(4) 0.0307(12) Uiso 1.000000 GR .

loop_
_atom_site_aniso_label
_atom_site_aniso_U_11
_atom_site_aniso_U_22
_atom_site_aniso_U_33
_atom_site_aniso_U_12
_atom_site_aniso_U_13
_atom_site_aniso_U_23
Mo1 0.01465(15) 0.00610(13) 0.01809(16) 0.00000(12) 0.00093(11) 0.00156(14)
Cl1 0.0315(5) 0.0276(5) 0.0342(6) -0.0031(4) -0.0034(4) 0.0043(5)
Cl2 0.0375(6) 0.0561(7) 0.0351(6) 0.0015(5) -0.0007(5) 0.0119(5)
Cl3 0.0465(6) 0.0292(5) 0.0360(6) -0.0136(4) 0.0073(5) -0.0058(5)
Cl4 0.0363(6) 0.0328(5) 0.0530(7) -0.0021(4) -0.0001(5) -0.0188(5)
C1 0.029(2) 0.026(2) 0.036(2) -0.0019(17) -0.0046(17) 0.006(2)
O2 0.0167(12) 0.0063(11) 0.0308(14) -0.0018(9) -0.0023(10) 0.0019(11)
O3 0.0147(12) 0.0110(11) 0.0130(12) -0.0009(9) -0.0000(10) -0.0006(10)
C3 0.0151(17) 0.0057(15) 0.0156(18) -0.0006(13) -0.0013(14) -0.0016(14)
C4 0.0122(17) 0.0050(15) 0.0195(19) -0.0054(13) -0.0030(14) 0.0018(15)
C5 0.0166(18) 0.0095(16) 0.022(2) -0.0046(13) 0.0011(15) -0.0041(16)
C6 0.027(2) 0.0123(17) 0.0133(18) -0.0092(15) -0.0006(15) -0.0018(15)
C7 0.026(2) 0.0131(17) 0.019(2) -0.0064(14) -0.0057(16) 0.0017(16)
C8 0.0137(18) 0.0131(17) 0.023(2) -0.0028(14) -0.0027(15) 0.0018(16)
N3 0.0131(13) 0.0109(13) 0.0162(14) -0.0009(12) -0.0021(11) 0.0014(13)
N2 0.0123(14) 0.0065(13) 0.0220(16) -0.0023(12) -0.0022(12) 0.0010(13)
C9 0.0127(17) 0.0090(16) 0.0123(17) -0.0004(13) 0.0017(14) 0.0007(14)
C10 0.0139(17) 0.0053(15) 0.0202(19) -0.0014(13) 0.0020(14) -0.0035(15)
C11 0.0104(17) 0.0103(15) 0.0113(17) -0.0007(13) 0.0032(13) -0.0003(14)
C12 0.0165(18) 0.0068(16) 0.0195(19) 0.0009(13) -0.0006(15) 0.0013(15)
C13 0.030(2) 0.0109(17) 0.030(2) 0.0024(15) -0.0047(17) -0.0021(17)
C14 0.030(2) 0.0079(16) 0.035(2) 0.0022(14) -0.0051(17) 0.0046(17)
C15 0.043(2) 0.0107(18) 0.029(2) -0.0009(16) 0.0014(18) 0.0055(17)
C16 0.0108(17) 0.0108(16) 0.0121(18) 0.0031(13) 0.0008(14) 0.0002(14)
C17 0.0135(17) 0.0097(16) 0.0099(17) -0.0007(13) 0.0045(14) -0.0016(14)
C18 0.0121(17) 0.0095(15) 0.0167(18) 0.0009(13) 0.0003(14) -0.0011(15)
C19 0.0128(17) 0.0102(16) 0.0127(18) -0.0028(13) 0.0038(14) 0.0018(15)
C20 0.0136(17) 0.0153(17) 0.0113(17) -0.0018(14) -0.0017(14) 0.0007(15)
C21 0.0189(18) 0.0101(16) 0.0093(17) -0.0032(14) 0.0018(14) -0.0010(14)
C22 0.0175(18) 0.0086(16) 0.0146(18) -0.0042(13) -0.0003(14) -0.0033(15)
C23 0.032(2) 0.0137(17) 0.021(2) -0.0044(15) -0.0011(16) -0.0031(16)
C24 0.026(2) 0.0185(18) 0.024(2) -0.0017(15) -0.0062(16) -0.0070(17)
C25 0.0249(19) 0.0228(19) 0.021(2) -0.0042(15) -0.0003(16) -0.0075(17)
C26 0.0197(18) 0.0045(15) 0.0146(18) -0.0003(13) 0.0002(14) 0.0001(14)
C27 0.0133(17) 0.0091(16) 0.0096(17) -0.0033(13) 0.0027(13) 0.0037(14)
C28 0.0176(18) 0.0042(15) 0.0115(17) -0.0035(13) 0.0009(14) -0.0019(14)
O6 0.0173(12) 0.0039(10) 0.0146(12) 0.0021(9) -0.0020(9) -0.0011(10)
C29 0.0161(17) 0.0055(16) 0.0098(16) 0.0019(13) 0.0035(13) 0.0003(14)
N1 0.0145(15) 0.0051(13) 0.0152(15) -0.0007(11) 0.0001(12) -0.0053(12)
C30 0.0189(18) 0.0096(16) 0.0138(18) -0.0011(14) 0.0033(14) 0.0009(15)
C31 0.0113(17) 0.0078(15) 0.0144(18) 0.0010(13) 0.0027(14) -0.0005(15)
C32 0.0227(19) 0.0094(16) 0.0051(17) 0.0013(13) 0.0052(14) -0.0007(14)
O5 0.0137(12) 0.0037(10) 0.0176(12) 0.0025(9) -0.0008(9) 0.0019(10)
C33 0.0142(18) 0.0105(16) 0.0162(19) 0.0014(13) 0.0009(14) -0.0001(15)
O4 0.0138(12) 0.0072(11) 0.0237(13) 0.0016(9) -0.0000(10) -0.0011(10)
C34 0.0143(18) 0.0149(17) 0.0201(19) 0.0044(14) -0.0048(14) -0.0044(16)
C35 0.0213(19) 0.0081(16) 0.0178(19) 0.0055(14) -0.0014(15) 0.0017(15)
C36 0.0228(19) 0.0078(16) 0.0158(18) -0.0025(14) 0.0004(15) -0.0027(15)
C37 0.0200(18) 0.0105(17) 0.028(2) 0.0018(14) -0.0069(15) -0.0044(16)
C38 0.0173(18) 0.0138(17) 0.030(2) -0.0019(14) 0.0046(16) -0.0056(17)
O1 0.0202(12) 0.0145(11) 0.0180(12) 0.0021(10) 0.0053(10) 0.0038(11)
C39 0.032(2) 0.035(2) 0.068(3) -0.0068(19) 0.021(2) -0.022(2)
C40 0.022(2) 0.0226(19) 0.021(2) -0.0024(15) 0.0048(16) 0.0007(17)
C41 0.0177(18) 0.0174(18) 0.0169(18) 0.0014(14) 0.0101(15) 0.0030(15)
N4 0.0206(15) 0.0113(14) 0.0120(14) -0.0013(11) 0.0001(12) -0.0004(12)
C43 0.024(2) 0.0140(17) 0.0139(18) 0.0014(14) 0.0004(15) 0.0052(16)
C44 0.043(2) 0.0215(19) 0.018(2) 0.0128(17) 0.0009(17) 0.0051(17)
C45 0.032(2) 0.0198(19) 0.029(2) -0.0061(16) -0.0027(17) -0.0003(18)
C46 0.028(2) 0.0119(17) 0.0121(18) 0.0040(14) -0.0015(15) -0.0040(15)
C47 0.0206(18) 0.0147(17) 0.0140(18) 0.0010(14) 0.0028(15) -0.0058(15)
C48 0.027(2) 0.0122(17) 0.022(2) 0.0054(15) 0.0022(16) -0.0055(16)

loop_
_atom_type_symbol
_atom_type_scat_dispersion_real
_atom_type_scat_dispersion_imag
_atom_type_scat_Cromer_Mann_a1
_atom_type_scat_Cromer_Mann_a2
_atom_type_scat_Cromer_Mann_a3
_atom_type_scat_Cromer_Mann_a4
_atom_type_scat_Cromer_Mann_b1
_atom_type_scat_Cromer_Mann_b2
_atom_type_scat_Cromer_Mann_b3
_atom_type_scat_Cromer_Mann_b4
_atom_type_scat_Cromer_Mann_c
_atom_type_scat_source
_atom_type_scat_dispersion_source
C 0.00347 0.00161 2.31000 1.02000 1.58860 0.86500 20.84390 10.20750 0.56870 51.65120 0.215599998832 'International Tables Volume C Table 6.1.1.4 (pp. 500-502)' 'Henke, Gullikson and Davis, At. Data and Nucl. Data Tables, 1993, 54, 2'
Cl 0.14873 0.16029 11.46040 7.19640 6.25560 1.64550 0.01040 1.16620 18.51940 47.77840 -9.55739974976 'International Tables Volume C Table 6.1.1.4 (pp. 500-502)' 'Henke, Gullikson and Davis, At. Data and Nucl. Data Tables, 1993, 54, 2'
H 0.00000 0.00000 0.49300 0.32291 0.14019 0.04081 10.51090 26.12570 3.14236 57.79970 0.0030380000826 'International Tables Volume C Table 6.1.1.4 (pp. 500-502)' 'Henke, Gullikson and Davis, At. Data and Nucl. Data Tables, 1993, 54, 2'
Mo -1.68402 0.70339 3.70250 17.23560 12.88760 3.74290 0.27720 1.09580 11.00400 61.65840 4.38749980927 'International Tables Volume C Table 6.1.1.4 (pp. 500-502)' 'Henke, Gullikson and Davis, At. Data and Nucl. Data Tables, 1993, 54, 2'
O 0.01158 0.00611 3.04850 2.28680 1.54630 0.86700 13.27710 5.70110 0.32390 32.90890 0.250800013542 'International Tables Volume C Table 6.1.1.4 (pp. 500-502)' 'Henke, Gullikson and Davis, At. Data and Nucl. Data Tables, 1993, 54, 2'
N 0.00653 0.00323 12.21260 3.13220 2.01250 1.16630 0.00570 9.89330 28.99750 0.58260 -11.5290002823 'International Tables Volume C Table 6.1.1.4 (pp. 500-502)' 'Henke, Gullikson and Davis, At. Data and Nucl. Data Tables, 1993, 54, 2'

loop_
_geom_angle_atom_site_label_1
_geom_angle_atom_site_label_2
_geom_angle_atom_site_label_3
_geom_angle
O3 Mo1 O2 103.27(9)
N3 Mo1 O2 84.26(9)
N3 Mo1 O3 73.44(8)
O5 Mo1 O2 160.62(9)
O5 Mo1 O3 85.18(7)
O5 Mo1 N3 81.48(8)
O4 Mo1 O2 88.40(9)
O4 Mo1 O3 150.94(8)
O4 Mo1 N3 81.53(8)
O4 Mo1 O5 76.59(7)
O1 Mo1 O2 104.21(10)
O1 Mo1 O3 97.75(9)
O1 Mo1 N3 169.17(9)
O1 Mo1 O5 91.66(9)
O1 Mo1 O4 105.13(9)
Cl2 C1 Cl1 110.95(19)
H1a C1 Cl1 109.45(12)
H1a C1 Cl2 109.45(12)
H1b C1 Cl1 109.45(11)
H1b C1 Cl2 109.45(12)
H1b C1 H1a 108.0
C3 O3 Mo1 127.22(17)
H3 C3 O3 109.04(14)
C4 C3 O3 110.7(2)
C4 C3 H3 109.04(15)
N2 C3 O3 112.7(2)
N2 C3 H3 109.04(15)
N2 C3 C4 106.3(2)
C5 C4 C3 123.0(3)
N3 C4 C3 114.4(3)
N3 C4 C5 122.5(3)
H5 C5 C4 120.50(18)
C6 C5 C4 119.0(3)
C6 C5 H5 120.50(19)
H6 C6 C5 120.59(19)
C7 C6 C5 118.8(3)
C7 C6 H6 120.59(19)
H7 C7 C6 120.69(19)
C8 C7 C6 118.6(3)
C8 C7 H7 120.69(19)
H8 C8 C7 118.81(19)
N3 C8 C7 122.4(3)
N3 C8 H8 118.81(17)
C4 N3 Mo1 113.0(2)
C8 N3 Mo1 127.8(2)
C8 N3 C4 118.7(3)
H2 N2 C3 116(2)
C9 N2 C3 123.9(2)
C9 N2 H2 113(2)
C10 C9 N2 124.2(3)
C29 C9 N2 118.5(3)
C29 C9 C10 117.2(3)
H10 C10 C9 119.19(17)
C11 C10 C9 121.6(3)
C11 C10 H10 119.19(17)
C12 C11 C10 120.5(3)
C16 C11 C10 118.3(3)
C16 C11 C12 121.2(3)
C13 C12 C11 110.2(2)
C14 C12 C11 112.5(2)
C14 C12 C13 108.8(3)
C15 C12 C11 107.9(2)
C15 C12 C13 108.6(3)
C15 C12 C14 108.7(3)
H13a C13 C12 109.5
H13b C13 C12 109.5
H13b C13 H13a 109.5
H13c C13 C12 109.5
H13c C13 H13a 109.5
H13c C13 H13b 109.5
H14a C14 C12 109.5
H14b C14 C12 109.5
H14b C14 H14a 109.5
H14c C14 C12 109.5
H14c C14 H14a 109.5
H14c C14 H14b 109.5
H15a C15 C12 109.5
H15b C15 C12 109.5
H15b C15 H15a 109.5
H15c C15 C12 109.5
H15c C15 H15a 109.5
H15c C15 H15b 109.5
H16 C16 C11 119.34(17)
C17 C16 C11 121.3(3)
C17 C16 H16 119.34(17)
C18 C17 C16 123.7(3)
C29 C17 C16 117.4(3)
C29 C17 C18 118.7(3)
C19 C18 C17 108.1(2)
C37 C18 C17 112.9(2)
C37 C18 C19 111.9(2)
C38 C18 C17 106.7(2)
C38 C18 C19 108.0(2)
C38 C18 C37 109.0(2)
C20 C19 C18 124.2(3)
C28 C19 C18 118.1(3)
C28 C19 C20 117.7(3)
H20 C20 C19 119.15(18)
C21 C20 C19 121.7(3)
C21 C20 H20 119.15(18)
C22 C21 C20 121.9(3)
C26 C21 C20 118.5(3)
C26 C21 C22 119.5(3)
C23 C22 C21 109.5(2)
C24 C22 C21 112.2(2)
C24 C22 C23 107.9(2)
C25 C22 C21 109.7(2)
C25 C22 C23 109.4(2)
C25 C22 C24 108.0(3)
H23a C23 C22 109.5
H23b C23 C22 109.5
H23b C23 H23a 109.5
H23c C23 C22 109.5
H23c C23 H23a 109.5
H23c C23 H23b 109.5
H24a C24 C22 109.5
H24b C24 C22 109.5
H24b C24 H24a 109.5
H24c C24 C22 109.5
H24c C24 H24a 109.5
H24c C24 H24b 109.5
H25a C25 C22 109.5
H25b C25 C22 109.5
H25b C25 H25a 109.5
H25c C25 C22 109.5
H25c C25 H25a 109.5
H25c C25 H25b 109.5
H26 C26 C21 118.92(17)
C27 C26 C21 122.2(3)
C27 C26 H26 118.92(18)
C28 C27 C26 116.3(3)
N1 C27 C26 124.2(3)
N1 C27 C28 119.5(3)
C27 C28 C19 123.4(3)
O6 C28 C19 121.6(3)
O6 C28 C27 115.0(3)
C29 O6 C28 115.5(2)
C17 C29 C9 124.1(3)
O6 C29 C9 114.2(3)
O6 C29 C17 121.7(2)
H1 N1 C27 114(2)
C30 N1 C27 119.3(2)
C30 N1 H1 113(2)
H30a C30 N1 108.89(16)
H30b C30 N1 108.89(15)
H30b C30 H30a 107.7
C31 C30 N1 113.4(2)
C31 C30 H30a 108.89(16)
C31 C30 H30b 108.89(15)
C32 C31 C30 122.4(3)
C36 C31 C30 120.2(3)
C36 C31 C32 117.0(3)
O5 C32 C31 124.8(3)
C33 C32 C31 119.7(3)
C33 C32 O5 115.5(3)
C32 O5 Mo1 113.82(17)
O4 C33 C32 114.9(3)
C34 C33 C32 122.0(3)
C34 C33 O4 123.1(3)
C33 O4 Mo1 118.84(18)
H34 C34 C33 120.73(18)
C35 C34 C33 118.5(3)
C35 C34 H34 120.73(18)
H35 C35 C34 120.07(18)
C36 C35 C34 119.9(3)
C36 C35 H35 120.07(17)
C35 C36 C31 122.8(3)
H36 C36 C31 118.62(17)
H36 C36 C35 118.62(17)
H37a C37 C18 109.5
H37b C37 C18 109.5
H37b C37 H37a 109.5
H37c C37 C18 109.5
H37c C37 H37a 109.5
H37c C37 H37b 109.5
H38a C38 C18 109.5
H38b C38 C18 109.5
H38b C38 H38a 109.5
H38c C38 C18 109.5
H38c C38 H38a 109.5
H38c C38 H38b 109.5
Cl4 C39 Cl3 111.8(2)
H39a C39 Cl3 109.26(14)
H39a C39 Cl4 109.26(14)
H39b C39 Cl3 109.26(15)
H39b C39 Cl4 109.26(15)
H39b C39 H39a 107.9
H40b C40 H40a 109.5
H40c C40 H40a 109.5
H40c C40 H40b 109.5
C41 C40 H40a 109.5
C41 C40 H40b 109.5
C41 C40 H40c 109.5
H41a C41 C40 108.60(17)
H41b C41 C40 108.60(17)
H41b C41 H41a 107.6
N4 C41 C40 114.6(2)
N4 C41 H41a 108.60(15)
N4 C41 H41b 108.60(14)
C43 N4 C41 111.0(2)
C46 N4 C41 106.7(2)
C46 N4 C43 110.3(2)
C47 N4 C41 110.9(2)
C47 N4 C43 107.7(2)
C47 N4 C46 110.3(2)
H43a C43 N4 108.58(15)
H43b C43 N4 108.58(15)
H43b C43 H43a 107.6
C44 C43 N4 114.7(2)
C44 C43 H43a 108.58(18)
C44 C43 H43b 108.58(18)
H44a C44 C43 109.5
H44b C44 C43 109.5
H44b C44 H44a 109.5
H44c C44 C43 109.5
H44c C44 H44a 109.5
H44c C44 H44b 109.5
H45b C45 H45a 109.5
H45c C45 H45a 109.5
H45c C45 H45b 109.5
C46 C45 H45a 109.5
C46 C45 H45b 109.5
C46 C45 H45c 109.5
C45 C46 N4 115.1(3)
H46a C46 N4 108.49(15)
H46a C46 C45 108.49(18)
H46b C46 N4 108.49(15)
H46b C46 C45 108.49(17)
H46b C46 H46a 107.5
H47a C47 N4 108.42(15)
H47b C47 N4 108.42(15)
H47b C47 H47a 107.5
C48 C47 N4 115.4(2)
C48 C47 H47a 108.42(17)
C48 C47 H47b 108.42(17)
H48a C48 C47 109.5
H48b C48 C47 109.5
H48b C48 H48a 109.5
H48c C48 C47 109.5
H48c C48 H48a 109.5
H48c C48 H48b 109.5

loop_
_geom_bond_atom_site_label_1
_geom_bond_atom_site_label_2
_geom_bond_distance
Mo1 O2 1.7117(19)
Mo1 O3 1.9228(19)
Mo1 N3 2.353(2)
Mo1 O5 2.1449(18)
Mo1 O4 1.9869(19)
Mo1 O1 1.710(2)
Cl1 C1 1.779(3)
Cl2 C1 1.753(3)
Cl3 C39 1.752(4)
Cl4 C39 1.749(4)
C1 H1a 0.9900
C1 H1b 0.9900
O3 C3 1.412(3)
C3 H3 1.0000
C3 C4 1.515(4)
C3 N2 1.427(4)
C4 C5 1.382(4)
C4 N3 1.326(4)
C5 H5 0.9500
C5 C6 1.375(4)
C6 H6 0.9500
C6 C7 1.395(4)
C7 H7 0.9500
C7 C8 1.371(4)
C8 H8 0.9500
C8 N3 1.346(4)
N2 H2 0.826(9)
N2 C9 1.390(4)
C9 C10 1.394(4)
C9 C29 1.382(4)
C10 H10 0.9500
C10 C11 1.395(4)
C11 C12 1.538(4)
C11 C16 1.397(4)
C12 C13 1.535(4)
C12 C14 1.523(4)
C12 C15 1.531(4)
C13 H13a 0.9800
C13 H13b 0.9800
C13 H13c 0.9800
C14 H14a 0.9800
C14 H14b 0.9800
C14 H14c 0.9800
C15 H15a 0.9800
C15 H15b 0.9800
C15 H15c 0.9800
C16 H16 0.9500
C16 C17 1.404(4)
C17 C18 1.519(4)
C17 C29 1.365(4)
C18 C19 1.538(4)
C18 C37 1.528(4)
C18 C38 1.544(4)
C19 C20 1.393(4)
C19 C28 1.377(4)
C20 H20 0.9500
C20 C21 1.384(4)
C21 C22 1.536(4)
C21 C26 1.395(4)
C22 C23 1.527(4)
C22 C24 1.530(4)
C22 C25 1.539(4)
C23 H23a 0.9800
C23 H23b 0.9800
C23 H23c 0.9800
C24 H24a 0.9800
C24 H24b 0.9800
C24 H24c 0.9800
C25 H25a 0.9800
C25 H25b 0.9800
C25 H25c 0.9800
C26 H26 0.9500
C26 C27 1.395(4)
C27 C28 1.402(4)
C27 N1 1.382(4)
C28 O6 1.392(3)
O6 C29 1.396(3)
N1 H1 0.80(3)
N1 C30 1.458(4)
C30 H30a 0.9900
C30 H30b 0.9900
C30 C31 1.503(4)
C31 C32 1.397(4)
C31 C36 1.403(4)
C32 O5 1.344(3)
C32 C33 1.407(4)
C33 O4 1.369(3)
C33 C34 1.372(4)
C34 H34 0.9500
C34 C35 1.391(4)
C35 H35 0.9500
C35 C36 1.376(4)
C36 H36 0.9500
C37 H37a 0.9800
C37 H37b 0.9800
C37 H37c 0.9800
C38 H38a 0.9800
C38 H38b 0.9800
C38 H38c 0.9800
C39 H39a 0.9900
C39 H39b 0.9900
C40 H40a 0.9800
C40 H40b 0.9800
C40 H40c 0.9800
C40 C41 1.515(4)
C41 H41a 0.9900
C41 H41b 0.9900
C41 N4 1.504(4)
N4 C43 1.510(4)
N4 C46 1.521(4)
N4 C47 1.525(4)
C43 H43a 0.9900
C43 H43b 0.9900
C43 C44 1.509(4)
C44 H44a 0.9800
C44 H44b 0.9800
C44 H44c 0.9800
C45 H45a 0.9800
C45 H45b 0.9800
C45 H45c 0.9800
C45 C46 1.509(4)
C46 H46a 0.9900
C46 H46b 0.9900
C47 H47a 0.9900
C47 H47b 0.9900
C47 C48 1.513(4)
C48 H48a 0.9800
C48 H48b 0.9800
C48 H48c 0.9800

loop_
_restr_distance_atom_site_label_1
_restr_distance_atom_site_label_2
_restr_distance_site_symmetry_2
_restr_distance_target
_restr_distance_target_weight_param
_restr_distance_diff
N2 H2 1 0.8400 0.0100 0.0141
